data_7037949
loop_
_publ_author_name
'Ekengard, Erik'
'Kumar, Kamlesh'
'Fogeron, Thibault'
'de Kock, Carmen'
'Smith, Peter J.'
'Haukka, Matti'
'Monari, Magda'
'Nordlander, Ebbe'

_publ_section_title
;
 Pentamethylcyclopentadienyl-rhodium and iridium complexes containing (N^N
 and N^O) bound chloroquine analogue ligands: synthesis, characterization
 and antimalarial properties.
;
_journal_issue 9
_journal_name_full 'Dalton transactions (Cambridge, England : 2003)'
_journal_page_first 3905
_journal_page_last 3917
_journal_paper_doi 10.1039/c5dt03739e
_journal_volume 45
_journal_year 2016
_chemical_formula_moiety 'C27 H30 Cl2 Ir N4, Cl, 3(H2 O)'
_chemical_formula_sum 'C27 H36 Cl3 Ir N4 O3'
_chemical_formula_weight 763.15
_chemical_name_systematic
'(?5-pentamethylcyclopentadienyl){ (N1-(7-chloroquinolin-4-yl)-N2-(pyridin-2-ylmethylene)ethane-1,2-diamine)}chloroiridium(III) chloride'
_space_group_crystal_system triclinic
_space_group_IT_number 2
_space_group_name_Hall '-P 1'
_space_group_name_H-M_alt 'P -1'
_symmetry_space_group_name_Hall '-P 1'
_symmetry_space_group_name_H-M 'P -1'
_atom_sites_solution_hydrogens mixed
_audit_creation_method SHELXL-2013
_audit_update_record
;
2015-09-24 deposited with the CCDC.
2015-12-23 downloaded from the CCDC.
;
_cell_angle_alpha 92.389(6)
_cell_angle_beta 98.090(6)
_cell_angle_gamma 118.661(8)
_cell_formula_units_Z 2
_cell_length_a 11.5226(10)
_cell_length_b 11.8000(9)
_cell_length_c 12.6405(8)
_cell_measurement_reflns_used 4067
_cell_measurement_temperature 120(2)
_cell_measurement_theta_max 29.0340
_cell_measurement_theta_min 3.5290
_cell_volume 1481.3(2)
_computing_cell_refinement
;
CrysAlisPro, Agilent Technologies,
Version 1.171.36.28 (release 01-02-2013 CrysAlis171 .NET)
(compiled Feb  1 2013,16:14:44)
;
_computing_data_collection
;
CrysAlisPro, Agilent Technologies,
Version 1.171.36.28 (release 01-02-2013 CrysAlis171 .NET)
(compiled Feb  1 2013,16:14:44)
;
_computing_data_reduction
;
CrysAlisPro, Agilent Technologies,
Version 1.171.36.28 (release 01-02-2013 CrysAlis171 .NET)
(compiled Feb  1 2013,16:14:44)
;
_computing_molecular_graphics 'CrystaMaker (CrystalMaker Software ltd., 2012)'
_computing_publication_material 'SHELXL-2013 (Sheldrick, 2013)'
_computing_structure_refinement 'SHELXL-2013 (Sheldrick, 2013)'
_computing_structure_solution 'SUPERFLIP (Palatinus & Chapuis, 2007)'
_diffrn_ambient_temperature 120(2)
_diffrn_detector_area_resol_mean 10.3953
_diffrn_measured_fraction_theta_full 0.995
_diffrn_measured_fraction_theta_max 0.991
_diffrn_measurement_device '\k-geometry diffractometer'
_diffrn_measurement_device_type 'SuperNova, Dual, Cu at zero, Atlas'
_diffrn_measurement_method '\f scans and \w scans with \k offset'
_diffrn_radiation_monochromator mirror
_diffrn_radiation_type MoK\a
_diffrn_radiation_wavelength 0.71073
_diffrn_reflns_av_R_equivalents 0.0458
_diffrn_reflns_av_unetI/netI 0.0904
_diffrn_reflns_laue_measured_fraction_full 0.995
_diffrn_reflns_laue_measured_fraction_max 0.991
_diffrn_reflns_limit_h_max 14
_diffrn_reflns_limit_h_min -13
_diffrn_reflns_limit_k_max 14
_diffrn_reflns_limit_k_min -14
_diffrn_reflns_limit_l_max 13
_diffrn_reflns_limit_l_min -15
_diffrn_reflns_number 10684
_diffrn_reflns_point_group_measured_fraction_full 0.995
_diffrn_reflns_point_group_measured_fraction_max 0.991
_diffrn_reflns_theta_full 25.242
_diffrn_reflns_theta_max 26.499
_diffrn_reflns_theta_min 2.850
_diffrn_source micro-source
_exptl_absorpt_coefficient_mu 4.813
_exptl_absorpt_correction_T_max 0.898
_exptl_absorpt_correction_T_min 0.762
_exptl_absorpt_correction_type gaussian
_exptl_absorpt_process_details
;
CrysAlisPro, Agilent Technologies,
Version 1.171.36.28 (release 01-02-2013 CrysAlis171 .NET)
(compiled Feb  1 2013,16:14:44)
Numerical absorption correction based on gaussian integration over
a multifaceted crystal model
;
_exptl_crystal_colour yellow
_exptl_crystal_density_diffrn 1.711
_exptl_crystal_description plate
_exptl_crystal_F_000 756
_exptl_crystal_recrystallization_method 'Re-crystallisation from solvent: acetone'
_exptl_crystal_size_max 0.932
_exptl_crystal_size_mid 0.047
_exptl_crystal_size_min 0.023
_refine_diff_density_max 1.190
_refine_diff_density_min -0.885
_refine_diff_density_rms 0.160
_refine_ls_extinction_method none
_refine_ls_goodness_of_fit_ref 0.966
_refine_ls_hydrogen_treatment constr
_refine_ls_matrix_type full
_refine_ls_number_parameters 348
_refine_ls_number_reflns 6081
_refine_ls_number_restraints 0
_refine_ls_restrained_S_all 0.966
_refine_ls_R_factor_all 0.0607
_refine_ls_R_factor_gt 0.0395
_refine_ls_shift/su_max 0.001
_refine_ls_shift/su_mean 0.000
_refine_ls_structure_factor_coef Fsqd
_refine_ls_weighting_details
;
 w=1/[\s^2^(Fo^2^)+(0.0176P)^2^]
 where P=(Fo^2^+2Fc^2^)/3
;
_refine_ls_weighting_scheme calc
_refine_ls_wR_factor_gt 0.0603
_refine_ls_wR_factor_ref 0.0649
_reflns_Friedel_coverage 0.000
_reflns_number_gt 4904
_reflns_number_total 6081
_reflns_threshold_expression 'I > 2\s(I)'
_cod_data_source_file c5dt03739e1.cif
_cod_data_source_block kks11
_cod_depositor_comments 'Adding full bibliography for 7037948--7037950.cif.'
_cod_database_code 7037949
_shelx_space_group_comment
;
The symmetry employed for this shelxl refinement is uniquely defined
by the following loop, which should always be used as a source of
symmetry information in preference to the above space-group names.
They are only intended as comments.
;
_shelx_estimated_absorpt_t_min 0.094
_shelx_estimated_absorpt_t_max 0.898
_shelxl_version_number 2013-1

loop_
_space_group_symop_operation_xyz
'x, y, z'
'-x, -y, -z'

loop_
_atom_site_label
_atom_site_type_symbol
_atom_site_fract_x
_atom_site_fract_y
_atom_site_fract_z
_atom_site_U_iso_or_equiv
_atom_site_adp_type
_atom_site_occupancy
_atom_site_site_symmetry_order
_atom_site_calc_flag
_atom_site_refinement_flags_posn
_atom_site_refinement_flags_adp
_atom_site_disorder_assembly
_atom_site_disorder_group
Ir1 Ir 0.64230(2) 0.35201(2) 0.21119(2) 0.01955(7) Uani 1 1 d . . . .
Cl1 Cl 0.62064(13) 0.16556(12) 0.29558(10) 0.0260(3) Uani 1 1 d . . . .
Cl2 Cl -0.20060(15) 0.17815(14) 0.66821(12) 0.0382(4) Uani 1 1 d . . . .
N1 N 0.6432(4) 0.2512(4) 0.0714(3) 0.0210(10) Uani 1 1 d . . . .
N2 N 0.4378(4) 0.2426(4) 0.1392(3) 0.0201(10) Uani 1 1 d . . . .
N3 N 0.2298(4) 0.1937(4) 0.3477(3) 0.0263(11) Uani 1 1 d . . . .
H3 H 0.1740 0.2166 0.3131 0.032 Uiso 1 1 calc R U . .
N4 N 0.2093(5) 0.1207(4) 0.6681(3) 0.0295(11) Uani 1 1 d . . . .
C1 C 0.7488(5) 0.2477(5) 0.0455(4) 0.0248(13) Uani 1 1 d . . . .
H1 H 0.8324 0.2931 0.0939 0.030 Uiso 1 1 calc R U . .
C2 C 0.7420(5) 0.1800(5) -0.0499(4) 0.0274(13) Uani 1 1 d . . . .
H2 H 0.8205 0.1823 -0.0676 0.033 Uiso 1 1 calc R U . .
C3 C 0.6204(5) 0.1099(5) -0.1182(4) 0.0264(13) Uani 1 1 d . . . .
H3A H 0.6134 0.0626 -0.1837 0.032 Uiso 1 1 calc R U . .
C4 C 0.5092(5) 0.1090(5) -0.0909(4) 0.0238(12) Uani 1 1 d . . . .
H4 H 0.4241 0.0605 -0.1371 0.029 Uiso 1 1 calc R U . .
C5 C 0.5214(5) 0.1793(4) 0.0045(4) 0.0187(11) Uani 1 1 d . . . .
C6 C 0.4109(5) 0.1763(5) 0.0462(4) 0.0188(12) Uani 1 1 d . . . .
H6 H 0.3213 0.1275 0.0072 0.023 Uiso 1 1 calc R U . .
C7 C 0.3272(5) 0.2364(5) 0.1854(4) 0.0257(13) Uani 1 1 d . . . .
H7A H 0.2410 0.1785 0.1362 0.031 Uiso 1 1 calc R U . .
H7B H 0.3366 0.3243 0.1951 0.031 Uiso 1 1 calc R U . .
C8 C 0.3272(5) 0.1848(5) 0.2933(4) 0.0254(13) Uani 1 1 d . . . .
H8A H 0.3059 0.0928 0.2821 0.030 Uiso 1 1 calc R U . .
H8B H 0.4178 0.2356 0.3386 0.030 Uiso 1 1 calc R U . .
C9 C 0.2214(5) 0.1680(5) 0.4510(4) 0.0233(12) Uani 1 1 d . . . .
C10 C 0.3095(5) 0.1363(5) 0.5110(4) 0.0259(13) Uani 1 1 d . . . .
H10 H 0.3775 0.1306 0.4805 0.031 Uiso 1 1 calc R U . .
C11 C 0.2967(6) 0.1128(5) 0.6172(4) 0.0301(14) Uani 1 1 d . . . .
H11 H 0.3569 0.0890 0.6559 0.036 Uiso 1 1 calc R U . .
C12 C 0.1191(5) 0.1496(5) 0.6101(4) 0.0257(13) Uani 1 1 d . . . .
C13 C 0.0190(5) 0.1528(5) 0.6619(4) 0.0280(14) Uani 1 1 d . . . .
H13 H 0.0183 0.1390 0.7354 0.034 Uiso 1 1 calc R U . .
C14 C -0.0750(5) 0.1756(5) 0.6068(4) 0.0275(13) Uani 1 1 d . . . .
C15 C -0.0788(5) 0.1950(5) 0.4965(4) 0.0265(13) Uani 1 1 d . . . .
H15 H -0.1479 0.2077 0.4582 0.032 Uiso 1 1 calc R U . .
C16 C 0.0183(5) 0.1950(5) 0.4467(4) 0.0251(13) Uani 1 1 d . . . .
H16 H 0.0180 0.2100 0.3735 0.030 Uiso 1 1 calc R U . .
C17 C 0.1193(5) 0.1732(5) 0.5017(4) 0.0232(12) Uani 1 1 d . . . .
C18 C 0.8175(5) 0.5403(5) 0.2042(4) 0.0235(12) Uani 1 1 d . . . .
C19 C 0.8373(5) 0.4930(5) 0.3038(4) 0.0241(13) Uani 1 1 d . . . .
C20 C 0.7343(5) 0.4834(5) 0.3624(4) 0.0270(13) Uani 1 1 d . . . .
C21 C 0.6502(5) 0.5203(5) 0.2974(4) 0.0262(13) Uani 1 1 d . . . .
C22 C 0.6995(6) 0.5530(5) 0.1973(4) 0.0286(14) Uani 1 1 d . . . .
C23 C 0.9032(6) 0.5704(5) 0.1208(4) 0.0333(14) Uani 1 1 d . . . .
H23A H 0.9573 0.5268 0.1310 0.050 Uiso 1 1 calc R U . .
H23B H 0.9629 0.6647 0.1271 0.050 Uiso 1 1 calc R U . .
H23C H 0.8460 0.5396 0.0491 0.050 Uiso 1 1 calc R U . .
C24 C 0.9502(5) 0.4690(5) 0.3438(4) 0.0290(14) Uani 1 1 d . . . .
H24A H 0.9255 0.4106 0.3995 0.044 Uiso 1 1 calc R U . .
H24B H 1.0306 0.5518 0.3742 0.044 Uiso 1 1 calc R U . .
H24C H 0.9690 0.4287 0.2840 0.044 Uiso 1 1 calc R U . .
C25 C 0.7198(6) 0.4441(5) 0.4721(4) 0.0333(15) Uani 1 1 d . . . .
H25A H 0.6258 0.4087 0.4804 0.050 Uiso 1 1 calc R U . .
H25B H 0.7774 0.5201 0.5260 0.050 Uiso 1 1 calc R U . .
H25C H 0.7466 0.3775 0.4821 0.050 Uiso 1 1 calc R U . .
C26 C 0.5377(6) 0.5350(5) 0.3325(5) 0.0388(16) Uani 1 1 d . . . .
H26A H 0.4765 0.5321 0.2689 0.058 Uiso 1 1 calc R U . .
H26B H 0.5755 0.6185 0.3779 0.058 Uiso 1 1 calc R U . .
H26C H 0.4882 0.4638 0.3736 0.058 Uiso 1 1 calc R U . .
C27 C 0.6494(6) 0.6103(5) 0.1106(5) 0.0409(16) Uani 1 1 d . . . .
H27A H 0.6650 0.5856 0.0412 0.061 Uiso 1 1 calc R U . .
H27B H 0.6976 0.7054 0.1269 0.061 Uiso 1 1 calc R U . .
H27C H 0.5528 0.5773 0.1070 0.061 Uiso 1 1 calc R U . .
Cl3 Cl 0.05726(14) 0.28317(14) 0.16648(11) 0.0342(3) Uani 1 1 d . . . .
O1 O 0.1594(4) 0.0159(4) -0.1387(3) 0.0358(10) Uani 1 1 d . . . .
H1A H 0.1058 0.0407 -0.1222 0.054 Uiso 1 1 d R U . .
H1B H 0.1740 0.0417 -0.2120 0.054 Uiso 1 1 d R U . .
O2 O 0.0091(4) -0.1091(4) 0.0716(3) 0.0517(12) Uani 1 1 d . . . .
H2A H 0.0954 -0.0510 0.0788 0.078 Uiso 1 1 d R U . .
H2B H -0.0128 -0.1495 0.0071 0.078 Uiso 1 1 d R U . .
O3 O 0.3017(5) 0.5506(6) 0.1433(5) 0.096(2) Uani 1 1 d . . . .
H3B H 0.3037 0.6072 0.1901 0.144 Uiso 1 1 d R U A 1
H3C H 0.2393 0.4759 0.1495 0.144 Uiso 1 1 d R U A 1

loop_
_atom_site_aniso_label
_atom_site_aniso_U_11
_atom_site_aniso_U_22
_atom_site_aniso_U_33
_atom_site_aniso_U_23
_atom_site_aniso_U_13
_atom_site_aniso_U_12
Ir1 0.02172(11) 0.01738(11) 0.01630(11) -0.00074(7) 0.00033(8) 0.00808(9)
Cl1 0.0303(7) 0.0202(7) 0.0231(7) 0.0014(5) -0.0024(6) 0.0108(6)
Cl2 0.0409(8) 0.0361(8) 0.0358(8) 0.0059(7) 0.0209(7) 0.0138(7)
N1 0.025(2) 0.015(2) 0.021(2) 0.0001(18) 0.002(2) 0.009(2)
N2 0.021(2) 0.025(2) 0.015(2) 0.0050(19) 0.0049(19) 0.012(2)
N3 0.031(3) 0.033(3) 0.021(2) 0.003(2) 0.007(2) 0.020(2)
N4 0.039(3) 0.022(3) 0.021(2) 0.000(2) 0.001(2) 0.012(2)
C1 0.021(3) 0.023(3) 0.028(3) 0.001(2) 0.004(2) 0.009(3)
C2 0.025(3) 0.028(3) 0.034(3) 0.007(3) 0.018(3) 0.013(3)
C3 0.036(3) 0.020(3) 0.022(3) 0.004(2) 0.010(3) 0.012(3)
C4 0.032(3) 0.021(3) 0.016(3) 0.002(2) 0.003(2) 0.011(3)
C5 0.019(3) 0.013(3) 0.017(3) 0.005(2) 0.004(2) 0.002(2)
C6 0.020(3) 0.016(3) 0.015(3) 0.003(2) 0.000(2) 0.006(2)
C7 0.025(3) 0.032(3) 0.018(3) 0.002(2) 0.006(2) 0.012(3)
C8 0.030(3) 0.024(3) 0.026(3) 0.007(2) 0.011(3) 0.014(3)
C9 0.033(3) 0.014(3) 0.020(3) 0.001(2) 0.006(2) 0.009(3)
C10 0.032(3) 0.023(3) 0.022(3) 0.000(2) 0.007(3) 0.013(3)
C11 0.036(3) 0.017(3) 0.029(3) -0.002(2) 0.000(3) 0.008(3)
C12 0.032(3) 0.015(3) 0.019(3) 0.000(2) 0.005(3) 0.003(3)
C13 0.040(3) 0.015(3) 0.016(3) 0.001(2) 0.005(3) 0.004(3)
C14 0.030(3) 0.017(3) 0.027(3) 0.001(2) 0.012(3) 0.004(3)
C15 0.023(3) 0.020(3) 0.027(3) 0.002(2) 0.000(3) 0.004(3)
C16 0.030(3) 0.017(3) 0.019(3) 0.005(2) 0.007(3) 0.004(3)
C17 0.029(3) 0.013(3) 0.018(3) 0.000(2) 0.007(2) 0.002(2)
C18 0.029(3) 0.014(3) 0.021(3) 0.001(2) -0.001(2) 0.007(2)
C19 0.026(3) 0.011(3) 0.021(3) -0.004(2) -0.001(2) 0.001(2)
C20 0.033(3) 0.019(3) 0.018(3) -0.009(2) -0.003(3) 0.008(3)
C21 0.025(3) 0.017(3) 0.031(3) -0.006(2) -0.002(3) 0.008(3)
C22 0.038(3) 0.016(3) 0.029(3) 0.003(2) 0.000(3) 0.012(3)
C23 0.035(3) 0.028(3) 0.025(3) 0.008(2) 0.008(3) 0.004(3)
C24 0.027(3) 0.027(3) 0.024(3) -0.001(2) 0.000(2) 0.008(3)
C25 0.040(3) 0.037(4) 0.018(3) -0.001(3) 0.001(3) 0.017(3)
C26 0.038(3) 0.026(3) 0.044(4) -0.012(3) 0.002(3) 0.013(3)
C27 0.050(4) 0.027(3) 0.039(4) 0.003(3) -0.010(3) 0.018(3)
Cl3 0.0355(8) 0.0404(8) 0.0314(8) 0.0083(6) 0.0090(6) 0.0213(7)
O1 0.040(2) 0.052(3) 0.022(2) 0.0100(18) 0.0053(18) 0.028(2)
O2 0.069(3) 0.069(3) 0.035(3) 0.011(2) 0.017(2) 0.046(3)
O3 0.071(4) 0.093(4) 0.098(5) 0.032(4) 0.002(3) 0.021(3)

loop_
_atom_type_symbol
_atom_type_description
_atom_type_scat_dispersion_real
_atom_type_scat_dispersion_imag
_atom_type_scat_source
C C 0.0033 0.0016 'International Tables Vol C Tables 4.2.6.8 and 6.1.1.4'
H H 0.0000 0.0000 'International Tables Vol C Tables 4.2.6.8 and 6.1.1.4'
Cl Cl 0.1484 0.1585 'International Tables Vol C Tables 4.2.6.8 and 6.1.1.4'
Ir Ir -1.4442 7.9887 'International Tables Vol C Tables 4.2.6.8 and 6.1.1.4'
N N 0.0061 0.0033 'International Tables Vol C Tables 4.2.6.8 and 6.1.1.4'
O O 0.0106 0.0060 'International Tables Vol C Tables 4.2.6.8 and 6.1.1.4'

loop_
_geom_angle_atom_site_label_1
_geom_angle_atom_site_label_2
_geom_angle_atom_site_label_3
_geom_angle
N1 Ir1 N2 76.11(15)
N1 Ir1 C22 113.61(19)
N2 Ir1 C22 106.08(18)
N1 Ir1 C19 116.36(18)
N2 Ir1 C19 166.43(17)
C22 Ir1 C19 64.9(2)
N1 Ir1 C21 151.82(19)
N2 Ir1 C21 102.09(17)
C22 Ir1 C21 39.1(2)
C19 Ir1 C21 64.43(19)
N1 Ir1 C18 98.36(18)
N2 Ir1 C18 139.01(18)
C22 Ir1 C18 38.4(2)
C19 Ir1 C18 38.37(19)
C21 Ir1 C18 64.2(2)
N1 Ir1 C20 154.85(18)
N2 Ir1 C20 129.01(18)
C22 Ir1 C20 64.8(2)
C19 Ir1 C20 38.8(2)
C21 Ir1 C20 37.90(19)
C18 Ir1 C20 64.2(2)
N1 Ir1 Cl1 85.16(12)
N2 Ir1 Cl1 88.74(12)
C22 Ir1 Cl1 158.14(14)
C19 Ir1 Cl1 97.34(15)
C21 Ir1 Cl1 123.02(16)
C18 Ir1 Cl1 131.77(14)
C20 Ir1 Cl1 93.46(15)
C1 N1 C5 118.5(4)
C1 N1 Ir1 125.8(3)
C5 N1 Ir1 115.7(3)
C6 N2 C7 118.5(4)
C6 N2 Ir1 116.4(3)
C7 N2 Ir1 125.2(3)
C9 N3 C8 121.9(5)
C9 N3 H3 119.0
C8 N3 H3 119.0
C11 N4 C12 116.6(5)
N1 C1 C2 122.5(4)
N1 C1 H1 118.8
C2 C1 H1 118.8
C3 C2 C1 119.1(5)
C3 C2 H2 120.5
C1 C2 H2 120.5
C4 C3 C2 119.2(5)
C4 C3 H3A 120.4
C2 C3 H3A 120.4
C3 C4 C5 119.6(5)
C3 C4 H4 120.2
C5 C4 H4 120.2
N1 C5 C4 121.1(5)
N1 C5 C6 114.1(4)
C4 C5 C6 124.6(4)
N2 C6 C5 117.4(4)
N2 C6 H6 121.3
C5 C6 H6 121.3
N2 C7 C8 109.5(4)
N2 C7 H7A 109.8
C8 C7 H7A 109.8
N2 C7 H7B 109.8
C8 C7 H7B 109.8
H7A C7 H7B 108.2
N3 C8 C7 110.8(4)
N3 C8 H8A 109.5
C7 C8 H8A 109.5
N3 C8 H8B 109.5
C7 C8 H8B 109.5
H8A C8 H8B 108.1
N3 C9 C10 121.8(5)
N3 C9 C17 120.5(5)
C10 C9 C17 117.7(5)
C9 C10 C11 119.0(5)
C9 C10 H10 120.5
C11 C10 H10 120.5
N4 C11 C10 125.8(6)
N4 C11 H11 117.1
C10 C11 H11 117.1
N4 C12 C17 123.4(5)
N4 C12 C13 117.8(5)
C17 C12 C13 118.8(5)
C14 C13 C12 119.9(5)
C14 C13 H13 120.1
C12 C13 H13 120.1
C13 C14 C15 121.9(5)
C13 C14 Cl2 120.8(4)
C15 C14 Cl2 117.3(4)
C16 C15 C14 118.7(5)
C16 C15 H15 120.7
C14 C15 H15 120.7
C15 C16 C17 121.2(5)
C15 C16 H16 119.4
C17 C16 H16 119.4
C16 C17 C12 119.4(5)
C16 C17 C9 123.0(5)
C12 C17 C9 117.5(5)
C22 C18 C19 108.6(5)
C22 C18 C23 125.1(5)
C19 C18 C23 126.3(5)
C22 C18 Ir1 69.7(3)
C19 C18 Ir1 70.1(3)
C23 C18 Ir1 125.6(3)
C18 C19 C20 107.7(5)
C18 C19 C24 126.0(5)
C20 C19 C24 126.1(5)
C18 C19 Ir1 71.6(3)
C20 C19 Ir1 71.4(3)
C24 C19 Ir1 126.4(3)
C21 C20 C19 107.9(5)
C21 C20 C25 125.7(5)
C19 C20 C25 126.3(5)
C21 C20 Ir1 70.8(3)
C19 C20 Ir1 69.8(2)
C25 C20 Ir1 125.7(4)
C20 C21 C22 108.4(5)
C20 C21 C26 124.9(5)
C22 C21 C26 126.5(5)
C20 C21 Ir1 71.3(3)
C22 C21 Ir1 69.6(3)
C26 C21 Ir1 129.3(3)
C18 C22 C21 107.3(5)
C18 C22 C27 125.9(5)
C21 C22 C27 126.1(5)
C18 C22 Ir1 71.9(3)
C21 C22 Ir1 71.3(3)
C27 C22 Ir1 129.5(3)
C18 C23 H23A 109.5
C18 C23 H23B 109.5
H23A C23 H23B 109.5
C18 C23 H23C 109.5
H23A C23 H23C 109.5
H23B C23 H23C 109.5
C19 C24 H24A 109.5
C19 C24 H24B 109.5
H24A C24 H24B 109.5
C19 C24 H24C 109.5
H24A C24 H24C 109.5
H24B C24 H24C 109.5
C20 C25 H25A 109.5
C20 C25 H25B 109.5
H25A C25 H25B 109.5
C20 C25 H25C 109.5
H25A C25 H25C 109.5
H25B C25 H25C 109.5
C21 C26 H26A 109.5
C21 C26 H26B 109.5
H26A C26 H26B 109.5
C21 C26 H26C 109.5
H26A C26 H26C 109.5
H26B C26 H26C 109.5
C22 C27 H27A 109.5
C22 C27 H27B 109.5
H27A C27 H27B 109.5
C22 C27 H27C 109.5
H27A C27 H27C 109.5
H27B C27 H27C 109.5
H1A O1 H1B 105.0
H2A O2 H2B 105.0
H3B O3 H3C 109.1

loop_
_geom_bond_atom_site_label_1
_geom_bond_atom_site_label_2
_geom_bond_distance
_geom_bond_publ_flag
Ir1 N1 2.093(4) yes
Ir1 N2 2.104(4) yes
Ir1 C22 2.158(5) yes
Ir1 C19 2.167(5) yes
Ir1 C21 2.181(5) yes
Ir1 C18 2.187(5) yes
Ir1 C20 2.188(4) yes
Ir1 Cl1 2.4051(13) yes
Cl2 C14 1.748(6) ?
N1 C1 1.323(6) ?
N1 C5 1.366(6) ?
N2 C6 1.296(6) ?
N2 C7 1.447(6) ?
N3 C9 1.359(6) ?
N3 C8 1.438(6) ?
N3 H3 0.8800 ?
N4 C11 1.305(7) ?
N4 C12 1.372(7) ?
C1 C2 1.390(7) ?
C1 H1 0.9500 ?
C2 C3 1.372(7) ?
C2 H2 0.9500 ?
C3 C4 1.368(7) ?
C3 H3A 0.9500 ?
C4 C5 1.385(6) ?
C4 H4 0.9500 ?
C5 C6 1.431(7) ?
C6 H6 0.9500 ?
C7 C8 1.517(7) ?
C7 H7A 0.9900 ?
C7 H7B 0.9900 ?
C8 H8A 0.9900 ?
C8 H8B 0.9900 ?
C9 C10 1.384(7) ?
C9 C17 1.441(7) ?
C10 C11 1.395(7) ?
C10 H10 0.9500 ?
C11 H11 0.9500 ?
C12 C17 1.410(7) ?
C12 C13 1.420(8) ?
C13 C14 1.346(7) ?
C13 H13 0.9500 ?
C14 C15 1.420(7) ?
C15 C16 1.359(7) ?
C15 H15 0.9500 ?
C16 C17 1.406(7) ?
C16 H16 0.9500 ?
C18 C22 1.428(7) ?
C18 C19 1.431(7) ?
C18 C23 1.484(7) ?
C19 C20 1.448(7) ?
C19 C24 1.487(7) ?
C20 C21 1.419(7) ?
C20 C25 1.486(7) ?
C21 C22 1.451(8) ?
C21 C26 1.509(7) ?
C22 C27 1.500(7) ?
C23 H23A 0.9800 ?
C23 H23B 0.9800 ?
C23 H23C 0.9800 ?
C24 H24A 0.9800 ?
C24 H24B 0.9800 ?
C24 H24C 0.9800 ?
C25 H25A 0.9800 ?
C25 H25B 0.9800 ?
C25 H25C 0.9800 ?
C26 H26A 0.9800 ?
C26 H26B 0.9800 ?
C26 H26C 0.9800 ?
C27 H27A 0.9800 ?
C27 H27B 0.9800 ?
C27 H27C 0.9800 ?
O1 H1A 0.8463 ?
O1 H1B 0.9984 ?
O2 H2A 0.8848 ?
O2 H2B 0.8659 ?
O3 H3B 0.8636 ?
O3 H3C 0.8455 ?

loop_
_geom_hbond_atom_site_label_D
_geom_hbond_atom_site_label_H
_geom_hbond_atom_site_label_A
_geom_hbond_distance_DH
_geom_hbond_distance_HA
_geom_hbond_distance_DA
_geom_hbond_angle_DHA
_geom_hbond_site_symmetry_A
_geom_hbond_publ_flag
C6 H6 O1 0.95 2.26 3.147(6) 155.9 . yes
O1 H1B N4 1.00 1.81 2.790(6) 168.3 1_554 yes
O1 H1A O2 0.85 2.01 2.851(5) 175.0 2 yes
O3 H3C Cl3 0.85 2.28 3.124(6) 174.3 . yes
